data_2017419
loop_
_publ_author_name
'Bensegueni, Med Abdellatif'
'Cherouana, Aouatef'
'Bendjeddou, Lamia'
'Lecomte, Claude'
'Dahaoui, Slimane'

_publ_section_title
;
 Influence of anion substitution on hydrogen-bonding patterns of salt
 compounds: cytosinium hydrogen sulfate and cytosinium perchlorate
;
_journal_coeditor_code BD3008
_journal_issue 12
_journal_name_full 'Acta Crystallographica Section C'
_journal_page_first o607
_journal_page_last o611
_journal_paper_doi 10.1107/S0108270109043765
_journal_volume 65
_journal_year 2009
_chemical_formula_iupac 'C4 H6 N3 O + , H S O4 -'
_chemical_formula_moiety 'C4 H6 N3 O + , H O4 S -'
_chemical_formula_structural 'C4 H7 N3 O5 S1'
_chemical_formula_sum 'C4 H7 N3 O5 S'
_chemical_formula_weight 209.19
_chemical_name_common 'Cytosinium hydrogen sulfate'
_chemical_name_systematic 'Cytosinium hydrogen sulfate'
_space_group_IT_number 9
_symmetry_cell_setting monoclinic
_symmetry_space_group_name_Hall 'C -2yc'
_symmetry_space_group_name_H-M 'C 1 c 1'
_atom_sites_solution_hydrogens difmap
_atom_sites_solution_primary direct
_atom_sites_solution_secondary difmap
_cell_angle_alpha 90
_cell_angle_beta 111.79(2)
_cell_angle_gamma 90
_cell_formula_units_Z 4
_cell_length_a 14.676(2)
_cell_length_b 7.435(2)
_cell_length_c 7.574(2)
_cell_measurement_reflns_used 5769
_cell_measurement_temperature 120(2)
_cell_measurement_theta_max 32.58
_cell_measurement_theta_min 3.12
_cell_volume 767.4(3)
_computing_cell_refinement 'CrysAlis RED (Oxford Diffraction, 2008)'
_computing_data_collection 'CrysAlis CCD (Oxford Diffraction, 2008)'
_computing_data_reduction 'CrysAlis RED (Oxford Diffraction, 2008)'
_computing_molecular_graphics 'ORTEP-3 (Farrugia, 1997)'
_computing_publication_material
;
PLATON (Spek, 2009) and Mercury (Version 1.4; Macrae <i>et al.</i>,
2006)
;
_computing_structure_refinement 'SHELXL97 (Sheldrick, 2008)'
_computing_structure_solution 'SIR92 (Altomare <i>et al.</i>,  1993)'
_diffrn_ambient_temperature 120(2)
_diffrn_measured_fraction_theta_full 0.999
_diffrn_measured_fraction_theta_max 0.999
_diffrn_measurement_device_type 'Nonius KappaCCD area-detector'
_diffrn_measurement_method \f
_diffrn_radiation_monochromator graphite
_diffrn_radiation_source 'fine-focus sealed tube'
_diffrn_radiation_type MoK\a
_diffrn_radiation_wavelength 0.71073
_diffrn_reflns_av_R_equivalents 0.0552
_diffrn_reflns_av_sigmaI/netI 0.0613
_diffrn_reflns_limit_h_max 20
_diffrn_reflns_limit_h_min -22
_diffrn_reflns_limit_k_max 11
_diffrn_reflns_limit_k_min -11
_diffrn_reflns_limit_l_max 11
_diffrn_reflns_limit_l_min -11
_diffrn_reflns_number 5769
_diffrn_reflns_theta_full 32.58
_diffrn_reflns_theta_max 32.58
_diffrn_reflns_theta_min 3.12
_exptl_absorpt_coefficient_mu 0.419
_exptl_absorpt_correction_type none
_exptl_crystal_colour colourless
_exptl_crystal_density_diffrn 1.811
_exptl_crystal_density_method 'not measured'
_exptl_crystal_description prism
_exptl_crystal_F_000 432
_exptl_crystal_size_max 0.4
_exptl_crystal_size_mid 0.3
_exptl_crystal_size_min 0.2
_refine_diff_density_max 0.361
_refine_diff_density_min -0.390
_refine_ls_abs_structure_details 'Flack (1983), with 1410 Friedel pairs'
_refine_ls_abs_structure_Flack 0.59(8)
_refine_ls_extinction_method none
_refine_ls_goodness_of_fit_ref 0.912
_refine_ls_hydrogen_treatment mixed
_refine_ls_matrix_type full
_refine_ls_number_parameters 134
_refine_ls_number_reflns 2422
_refine_ls_number_restraints 7
_refine_ls_restrained_S_all 0.911
_refine_ls_R_factor_all 0.0501
_refine_ls_R_factor_gt 0.0377
_refine_ls_shift/su_max 0.001
_refine_ls_shift/su_mean 0.000
_refine_ls_structure_factor_coef Fsqd
_refine_ls_weighting_details 'calc w = 1/[\s^2^(Fo^2^)+(0.0545P)^2^] where P=(Fo^2^+2Fc^2^)/3'
_refine_ls_weighting_scheme calc
_refine_ls_wR_factor_gt 0.0838
_refine_ls_wR_factor_ref 0.0914
_reflns_number_gt 2024
_reflns_number_total 2422
_reflns_threshold_expression I>2\s(I)
_cod_data_source_file bd3008.cif
_cod_data_source_block I
_cod_original_sg_symbol_H-M 'C c'
_cod_original_formula_sum 'C4 H7 N3 O5 S1'
_cod_database_code 2017419
_cod_database_fobs_code 2017419

loop_
_symmetry_equiv_pos_as_xyz
'x, y, z'
'x, -y, z+1/2'
'x+1/2, y+1/2, z'
'x+1/2, -y+1/2, z+1/2'

loop_
_atom_site_aniso_label
_atom_site_aniso_U_11
_atom_site_aniso_U_22
_atom_site_aniso_U_33
_atom_site_aniso_U_12
_atom_site_aniso_U_13
_atom_site_aniso_U_23
O5 0.0159(6) 0.0205(7) 0.0198(8) 0.0027(5) 0.0028(5) 0.0051(6)
N1 0.0152(8) 0.0214(8) 0.0145(9) -0.0009(6) 0.0012(7) 0.0001(7)
N2 0.0175(9) 0.0176(8) 0.0152(9) 0.0017(6) 0.0003(7) -0.0010(7)
N3 0.0151(8) 0.0141(7) 0.0154(9) -0.0005(6) 0.0026(6) -0.0010(6)
C2 0.0145(9) 0.0195(9) 0.0132(10) 0.0017(7) 0.0052(8) 0.0036(7)
C4 0.0148(9) 0.0160(9) 0.0144(10) 0.0023(7) 0.0051(7) 0.0015(7)
C5 0.0212(11) 0.0153(8) 0.0172(11) -0.0017(7) 0.0057(9) 0.0002(7)
C6 0.0225(10) 0.0177(9) 0.0208(12) -0.0045(8) 0.0083(8) -0.0017(8)
S1 0.0153(2) 0.0129(2) 0.0134(2) 0.0000(2) 0.0015(2) -0.0002(2)
O1 0.0225(8) 0.0160(7) 0.0162(8) 0.0014(6) 0.0003(6) -0.0056(6)
O2 0.0126(6) 0.0184(7) 0.0233(9) -0.0003(5) 0.0000(6) -0.0034(6)
O3 0.0228(8) 0.0141(7) 0.0197(9) 0.0011(5) 0.0017(6) 0.0052(6)
O4 0.0225(8) 0.0260(8) 0.0137(8) -0.0094(6) 0.0054(6) -0.0042(6)

loop_
_atom_site_type_symbol
_atom_site_label
_atom_site_fract_x
_atom_site_fract_y
_atom_site_fract_z
_atom_site_U_iso_or_equiv
_atom_site_thermal_displace_type
_atom_site_calc_flag
_atom_site_refinement_flags
_atom_site_occupancy
O O5 0.39028(12) 0.39819(19) 0.5522(3) 0.0198(4) Uani . . 1.000
N N1 0.42218(13) 0.7004(3) 0.5824(3) 0.0183(5) Uani . . 1.000
N N2 0.18003(13) 0.7652(2) 0.1049(3) 0.0184(5) Uani . . 1.000
N N3 0.28809(13) 0.5872(2) 0.3357(3) 0.0158(5) Uani . . 1.000
C C2 0.36954(15) 0.5543(3) 0.4955(3) 0.0157(5) Uani . . 1.000
C C4 0.25856(15) 0.7533(2) 0.2622(3) 0.0152(5) Uani . . 1.000
C C5 0.31468(15) 0.9028(3) 0.3596(3) 0.0183(6) Uani . . 1.000
C C6 0.39474(17) 0.8712(3) 0.5165(3) 0.0203(6) Uani . . 1.000
S S1 0.60712(4) 0.76395(6) 1.04693(6) 0.01500(10) Uani . . 1.000
O O1 0.58056(10) 0.6033(2) 0.9276(2) 0.0202(4) Uani . . 1.000
O O2 0.71200(11) 0.77572(19) 1.1586(2) 0.0200(4) Uani . . 1.000
O O3 0.56864(11) 0.9271(2) 0.9395(2) 0.0206(5) Uani . . 1.000
O O4 0.56061(13) 0.74403(19) 1.2000(3) 0.0211(5) Uani . . 1.000
H H1 0.4700(14) 0.683(4) 0.688(2) 0.0220 Uiso . . 1.000
H H1N 0.1471(19) 0.672(2) 0.046(4) 0.0221 Uiso . . 1.000
H H2N 0.1635(18) 0.8706(19) 0.057(4) 0.0221 Uiso . . 1.000
H H3 0.2580(16) 0.490(2) 0.279(3) 0.0189 Uiso . . 1.000
H H5 0.29631 1.02196 0.31538 0.0220 Uiso . . 1.000
H H6 0.43323 0.97005 0.58327 0.0243 Uiso . . 1.000
H H4 0.5008(10) 0.711(4) 1.142(4) 0.0253 Uiso . . 1.000

loop_
_atom_type_symbol
_atom_type_description
_atom_type_scat_dispersion_real
_atom_type_scat_dispersion_imag
_atom_type_scat_source
C C 0.0033 0.0016 'International Tables Vol C Tables 4.2.6.8 and 6.1.1.4'
H H 0.0000 0.0000 'International Tables Vol C Tables 4.2.6.8 and 6.1.1.4'
N N 0.0061 0.0033 'International Tables Vol C Tables 4.2.6.8 and 6.1.1.4'
O O 0.0106 0.0060 'International Tables Vol C Tables 4.2.6.8 and 6.1.1.4'
S S 0.1246 0.1234 'International Tables Vol C Tables 4.2.6.8 and 6.1.1.4'

loop_
_geom_angle_atom_site_label_1
_geom_angle_atom_site_label_2
_geom_angle_atom_site_label_3
_geom_angle_site_symmetry_1
_geom_angle_site_symmetry_2
_geom_angle_site_symmetry_3
_geom_angle
_geom_angle_publ_flag
O1 S1 O3 . . . 112.16(8) no
O1 S1 O4 . . . 107.05(9) no
O2 S1 O3 . . . 112.45(9) no
O2 S1 O4 . . . 103.55(10) no
O3 S1 O4 . . . 108.06(9) no
O1 S1 O2 . . . 112.94(9) no
S1 O4 H4 . . . 107.1(18) no
C2 N1 C6 . . . 122.0(2) no
C2 N3 C4 . . . 124.42(18) no
C6 N1 H1 . . . 121(2) no
C2 N1 H1 . . . 117(2) no
C4 N2 H2N . . . 117.3(18) no
H1N N2 H2N . . . 120(2) no
C4 N2 H1N . . . 123.0(17) no
C4 N3 H3 . . . 121.7(13) no
C2 N3 H3 . . . 113.8(14) no
O5 C2 N3 . . . 119.7(2) no
O5 C2 N1 . . . 124.2(2) no
N1 C2 N3 . . . 116.06(19) no
N2 C4 N3 . . . 118.08(17) no
N2 C4 C5 . . . 124.23(16) no
N3 C4 C5 . . . 117.7(2) no
C4 C5 C6 . . . 118.1(2) no
N1 C6 C5 . . . 121.7(2) no
C4 C5 H5 . . . 121.00 no
C6 C5 H5 . . . 121.00 no
N1 C6 H6 . . . 119.00 no
C5 C6 H6 . . . 119.00 no

loop_
_geom_bond_atom_site_label_1
_geom_bond_atom_site_label_2
_geom_bond_site_symmetry_1
_geom_bond_site_symmetry_2
_geom_bond_distance
_geom_bond_publ_flag
S1 O2 . . 1.458(2) no
S1 O3 . . 1.4530(18) no
S1 O4 . . 1.556(2) no
S1 O1 . . 1.4608(18) no
O5 C2 . . 1.236(3) no
O4 H4 . . 0.86(2) no
N1 C2 . . 1.354(3) no
N1 C6 . . 1.369(3) no
N2 C4 . . 1.318(3) no
N3 C4 . . 1.358(2) no
N3 C2 . . 1.371(3) no
N1 H1 . . 0.856(17) no
N2 H1N . . 0.87(2) no
N2 H2N . . 0.860(17) no
N3 H3 . . 0.872(17) no
C4 C5 . . 1.417(3) no
C5 C6 . . 1.346(3) no
C5 H5 . . 0.9500 no
C6 H6 . . 0.9500 no

loop_
_geom_hbond_atom_site_label_D
_geom_hbond_atom_site_label_H
_geom_hbond_atom_site_label_A
_geom_hbond_site_symmetry_A
_geom_hbond_distance_DH
_geom_hbond_distance_HA
_geom_hbond_distance_DA
_geom_hbond_angle_DHA
_geom_hbond_publ_flag
N1 H1 O1 . 0.856(17) 2.023(18) 2.872(3) 172(3) yes
N2 H1N O3 3_444 0.87(2) 2.15(2) 3.007(3) 172(3) yes
N2 H1N O4 4_463 0.87(2) 2.53(3) 2.914(4) 107.8(17) yes
N2 H2N O1 3_454 0.860(17) 2.13(2) 2.966(3) 163(3) yes
N3 H3 O2 3_444 0.872(17) 1.835(17) 2.701(3) 172(2) yes
O4 H4 O5 2_565 0.86(2) 1.71(2) 2.558(3) 168(3) yes
C5 H5 O2 3_454 0.9500 2.3300 3.252(3) 165.00 yes

loop_
_cod_related_entry_id
_cod_related_entry_database
_cod_related_entry_code
1 ChemSpider 30654198
